data_2214360
loop_
_publ_author_name
'Kun-Hua Lin'
'Fei-Fei Zhang'
'Zhe-Yin Yu'

_publ_section_title
;
 Bis[4-(dimethylamino)pyridine-\k<i>N</i>]bis(salicylato-\k<i>O</i>)zinc(II)
;
_journal_coeditor_code OM2121
_journal_issue 7
_journal_name_full 'Acta Crystallographica Section E'
_journal_page_first m1930
_journal_page_last m1930
_journal_paper_doi 10.1107/S1600536807028322
_journal_volume 63
_journal_year 2007
_chemical_formula_iupac '[Zn (C7 H5 O3)2 (C7 H10 N2)2]'
_chemical_formula_moiety 'C28 H30 N4 O6 Zn'
_chemical_formula_sum 'C28 H30 N4 O6 Zn'
_chemical_formula_weight 583.93
_chemical_name_systematic
;
Bis[4-(dimethylamino)pyridine-\k<i>N</i>]bis(salicylato-\k<i>O</i>)zinc(II)
;
_space_group_IT_number 15
_symmetry_cell_setting monoclinic
_symmetry_space_group_name_Hall '-C 2yc'
_symmetry_space_group_name_H-M 'C 1 2/c 1'
_atom_sites_solution_hydrogens geom
_atom_sites_solution_primary direct
_atom_sites_solution_secondary difmap
_audit_creation_method SHELXL97
_cell_angle_alpha 90.00
_cell_angle_beta 93.583(8)
_cell_angle_gamma 90.00
_cell_formula_units_Z 4
_cell_length_a 19.961(2)
_cell_length_b 7.5009(9)
_cell_length_c 18.488(2)
_cell_measurement_reflns_used 2692
_cell_measurement_temperature 293(2)
_cell_measurement_theta_max 23.72
_cell_measurement_theta_min 2.21
_cell_volume 2762.7(5)
_computing_cell_refinement 'SAINT (Bruker, 2000)'
_computing_data_collection 'APEX2 (Bruker, 2000)'
_computing_data_reduction SAINT
_computing_molecular_graphics 'SHELXTL (Sheldrick, 2000)'
_computing_publication_material SHELXTL
_computing_structure_refinement 'SHELXL97 (Sheldrick, 1997)'
_computing_structure_solution 'SHELXS97 (Sheldrick, 1997)'
_diffrn_ambient_temperature 293(2)
_diffrn_measured_fraction_theta_full 0.997
_diffrn_measured_fraction_theta_max 0.997
_diffrn_measurement_device_type 'Bruker SMART APEXII'
_diffrn_measurement_method '\f and \w'
_diffrn_radiation_monochromator graphite
_diffrn_radiation_source 'fine-focus sealed tube'
_diffrn_radiation_type MoK\a
_diffrn_radiation_wavelength 0.71073
_diffrn_reflns_av_R_equivalents 0.0200
_diffrn_reflns_av_sigmaI/netI 0.0227
_diffrn_reflns_limit_h_max 20
_diffrn_reflns_limit_h_min -23
_diffrn_reflns_limit_k_max 8
_diffrn_reflns_limit_k_min -8
_diffrn_reflns_limit_l_max 21
_diffrn_reflns_limit_l_min -21
_diffrn_reflns_number 6850
_diffrn_reflns_theta_full 25.00
_diffrn_reflns_theta_max 25.00
_diffrn_reflns_theta_min 2.21
_diffrn_standards_number 0
_exptl_absorpt_coefficient_mu 0.937
_exptl_absorpt_correction_T_max 0.8347
_exptl_absorpt_correction_T_min 0.7663
_exptl_absorpt_correction_type none
_exptl_crystal_colour colourless
_exptl_crystal_density_diffrn 1.404
_exptl_crystal_density_method 'not measured'
_exptl_crystal_description block
_exptl_crystal_F_000 1216
_exptl_crystal_size_max 0.30
_exptl_crystal_size_mid 0.20
_exptl_crystal_size_min 0.20
_refine_diff_density_max 0.583
_refine_diff_density_min -0.290
_refine_ls_extinction_method none
_refine_ls_goodness_of_fit_ref 1.036
_refine_ls_hydrogen_treatment constr
_refine_ls_matrix_type full
_refine_ls_number_parameters 177
_refine_ls_number_reflns 2419
_refine_ls_number_restraints 0
_refine_ls_restrained_S_all 1.036
_refine_ls_R_factor_all 0.0513
_refine_ls_R_factor_gt 0.0419
_refine_ls_shift/su_max 0.000
_refine_ls_shift/su_mean 0.000
_refine_ls_structure_factor_coef Fsqd
_refine_ls_weighting_details 'calc w = 1/[\s^2^(Fo^2^)+(0.0463P)^2^+3.8555P] where P=(Fo^2^+2Fc^2^)/3'
_refine_ls_weighting_scheme calc
_refine_ls_wR_factor_gt 0.1012
_refine_ls_wR_factor_ref 0.1068
_reflns_number_gt 2032
_reflns_number_total 2419
_reflns_threshold_expression I>2\s(I)
_cod_data_source_file om2121.cif
_cod_data_source_block I
_cod_original_sg_symbol_H-M 'C 2/c'
_cod_database_code 2214360
_cod_database_fobs_code 2214360

loop_
_symmetry_equiv_pos_as_xyz
'x, y, z'
'-x, y, -z+1/2'
'x+1/2, y+1/2, z'
'-x+1/2, y+1/2, -z+1/2'
'-x, -y, -z'
'x, -y, z-1/2'
'-x+1/2, -y+1/2, -z'
'x+1/2, -y+1/2, z-1/2'

loop_
_atom_site_type_symbol
_atom_site_label
_atom_site_fract_x
_atom_site_fract_y
_atom_site_fract_z
_atom_site_U_iso_or_equiv
_atom_site_adp_type
_atom_site_calc_flag
_atom_site_refinement_flags
_atom_site_occupancy
Zn Zn1 0.0000 0.58617(6) 0.2500 0.05591(19) Uani d S 1
C C1 0.15627(14) 0.2514(4) 0.31399(16) 0.0536(7) Uani d . 1
C C2 0.19655(18) 0.2440(5) 0.37794(17) 0.0682(9) Uani d . 1
C C3 0.24291(17) 0.1075(5) 0.38911(19) 0.0709(9) Uani d . 1
H H3 0.2699 0.1028 0.4319 0.085 Uiso calc R 1
C C4 0.24888(16) -0.0184(5) 0.3378(2) 0.0734(9) Uani d . 1
H H4 0.2803 -0.1091 0.3456 0.088 Uiso calc R 1
C C5 0.20952(17) -0.0147(5) 0.2746(2) 0.0783(10) Uani d . 1
H H5 0.2138 -0.1026 0.2397 0.094 Uiso calc R 1
C C6 0.16372(15) 0.1199(4) 0.26335(18) 0.0642(8) Uani d . 1
H H6 0.1370 0.1223 0.2203 0.077 Uiso calc R 1
C C7 0.10649(19) 0.3990(5) 0.3030(3) 0.0789(10) Uani d . 1
C C8 -0.01148(16) 0.9075(4) 0.15743(17) 0.0649(8) Uani d . 1
H H8 -0.0528 0.9157 0.1778 0.078 Uiso calc R 1
C C9 0.00609(16) 1.0410(4) 0.11356(16) 0.0625(8) Uani d . 1
H H9 -0.0228 1.1372 0.1051 0.075 Uiso calc R 1
C C10 0.06755(15) 1.0362(4) 0.08056(14) 0.0532(7) Uani d . 1
C C11 0.10614(15) 0.8820(4) 0.09559(16) 0.0566(7) Uani d . 1
H H11 0.1466 0.8665 0.0740 0.068 Uiso calc R 1
C C12 0.08467(14) 0.7553(4) 0.14149(15) 0.0543(7) Uani d . 1
H H12 0.1122 0.6570 0.1510 0.065 Uiso calc R 1
C C13 0.0484(2) 1.3291(5) 0.0261(2) 0.0835(11) Uani d . 1
H H13A 0.0519 1.4051 0.0670 0.100 Uiso d R 1
H H13B 0.0638 1.3916 -0.0158 0.100 Uiso d R 1
H H13C 0.0013 1.2988 0.0151 0.100 Uiso d R 1
C C14 0.1501(2) 1.1575(6) 0.0028(2) 0.0967(13) Uani d . 1
H H14A 0.1476 1.0874 -0.0415 0.116 Uiso d R 1
H H14B 0.1679 1.2744 -0.0092 0.116 Uiso d R 1
H H14C 0.1871 1.1006 0.0343 0.116 Uiso d R 1
N N1 0.02661(12) 0.7628(3) 0.17384(12) 0.0555(6) Uani d . 1
N N2 0.08845(14) 1.1690(4) 0.03907(14) 0.0683(7) Uani d . 1
O O1 0.07388(13) 0.4073(3) 0.24406(18) 0.0930(8) Uani d . 1
O O2 0.09803(19) 0.5057(5) 0.3525(2) 0.1405(14) Uani d . 1
O O3 0.1925(2) 0.3681(5) 0.43048(16) 0.1324(13) Uani d . 1
H H3A 0.1616 0.4356 0.4193 0.159 Uiso d R 1

loop_
_atom_site_aniso_label
_atom_site_aniso_U_11
_atom_site_aniso_U_22
_atom_site_aniso_U_33
_atom_site_aniso_U_12
_atom_site_aniso_U_13
_atom_site_aniso_U_23
Zn1 0.0570(3) 0.0546(3) 0.0565(3) 0.000 0.0065(2) 0.000
C1 0.0468(15) 0.0503(17) 0.0651(18) -0.0040(13) 0.0138(13) 0.0031(14)
C2 0.079(2) 0.069(2) 0.0574(19) -0.0070(8) 0.0153(16) -0.0098(16)
C3 0.065(2) 0.083(2) 0.063(2) -0.0058(18) -0.0032(15) 0.0084(18)
C4 0.0552(19) 0.071(2) 0.094(3) 0.0100(17) 0.0049(18) 0.003(2)
C5 0.070(2) 0.075(2) 0.089(3) 0.0123(19) 0.0035(19) -0.027(2)
C6 0.0551(18) 0.075(2) 0.0624(18) -0.0047(16) 0.0005(14) -0.0051(16)
C7 0.064(2) 0.065(2) 0.109(3) 0.0015(18) 0.017(2) 0.016(2)
C8 0.0542(17) 0.075(2) 0.0675(19) 0.0148(16) 0.0160(14) 0.0046(17)
C9 0.0636(19) 0.0623(19) 0.0620(19) 0.0193(15) 0.0068(15) 0.0026(15)
C10 0.0603(17) 0.0541(17) 0.0449(15) 0.0057(13) 0.0027(13) -0.0044(13)
C11 0.0536(16) 0.0557(18) 0.0617(17) 0.0072(13) 0.0126(13) 0.0016(14)
C12 0.0521(16) 0.0525(17) 0.0583(17) 0.0098(13) 0.0047(13) -0.0018(13)
C13 0.108(3) 0.061(2) 0.083(2) 0.018(2) 0.011(2) 0.0116(19)
C14 0.097(3) 0.086(3) 0.111(3) 0.005(2) 0.039(2) 0.029(2)
N1 0.0513(13) 0.0581(15) 0.0575(14) 0.0068(11) 0.0074(11) 0.0015(11)
N2 0.0818(18) 0.0587(16) 0.0663(16) 0.0107(14) 0.0193(14) 0.0111(13)
O1 0.0681(15) 0.0830(18) 0.127(2) 0.0055(13) -0.0008(16) 0.0269(16)
O2 0.159(3) 0.104(2) 0.081(3) 0.043(3) 0.006(3) -0.030(2)
O3 0.187(4) 0.121(3) 0.087(2) 0.036(2) -0.008(2) -0.0484(19)

loop_
_atom_type_symbol
_atom_type_description
_atom_type_scat_dispersion_real
_atom_type_scat_dispersion_imag
_atom_type_scat_source
C C 0.0033 0.0016 'International Tables Vol C Tables 4.2.6.8 and 6.1.1.4'
H H 0.0000 0.0000 'International Tables Vol C Tables 4.2.6.8 and 6.1.1.4'
N N 0.0061 0.0033 'International Tables Vol C Tables 4.2.6.8 and 6.1.1.4'
O O 0.0106 0.0060 'International Tables Vol C Tables 4.2.6.8 and 6.1.1.4'
Zn Zn 0.2839 1.4301 'International Tables Vol C Tables 4.2.6.8 and 6.1.1.4'

loop_
_geom_angle_atom_site_label_1
_geom_angle_atom_site_label_2
_geom_angle_atom_site_label_3
_geom_angle_site_symmetry_1
_geom_angle_site_symmetry_3
_geom_angle
O1 Zn1 O1 2 . 95.82(15)
O1 Zn1 N1 2 . 134.57(12)
O1 Zn1 N1 . . 100.02(10)
O1 Zn1 N1 2 2 100.02(10)
O1 Zn1 N1 . 2 134.57(12)
N1 Zn1 N1 . 2 98.43(14)
C6 C1 C2 . . 118.0(3)
C6 C1 C7 . . 122.6(3)
C2 C1 C7 . . 119.4(3)
O3 C2 C3 . . 118.1(3)
O3 C2 C1 . . 121.8(3)
C3 C2 C1 . . 120.1(3)
C4 C3 C2 . . 120.0(3)
C4 C3 H3 . . 120.0
C2 C3 H3 . . 120.0
C3 C4 C5 . . 121.1(3)
C3 C4 H4 . . 119.5
C5 C4 H4 . . 119.5
C4 C5 C6 . . 119.1(3)
C4 C5 H5 . . 120.4
C6 C5 H5 . . 120.4
C5 C6 C1 . . 121.7(3)
C5 C6 H6 . . 119.1
C1 C6 H6 . . 119.1
O1 C7 O2 . . 122.1(4)
O1 C7 C1 . . 117.9(4)
O2 C7 C1 . . 120.0(4)
N1 C8 C9 . . 124.6(3)
N1 C8 H8 . . 117.7
C9 C8 H8 . . 117.7
C8 C9 C10 . . 120.6(3)
C8 C9 H9 . . 119.7
C10 C9 H9 . . 119.7
N2 C10 C9 . . 122.8(3)
N2 C10 C11 . . 122.5(3)
C9 C10 C11 . . 114.7(3)
C12 C11 C10 . . 120.5(3)
C12 C11 H11 . . 119.8
C10 C11 H11 . . 119.8
N1 C12 C11 . . 124.4(3)
N1 C12 H12 . . 117.8
C11 C12 H12 . . 117.8
N2 C13 H13A . . 110.7
N2 C13 H13B . . 109.4
H13A C13 H13B . . 109.7
N2 C13 H13C . . 110.7
H13A C13 H13C . . 109.2
H13B C13 H13C . . 107.1
N2 C14 H14A . . 115.1
N2 C14 H14B . . 112.7
H14A C14 H14B . . 107.2
N2 C14 H14C . . 111.9
H14A C14 H14C . . 104.8
H14B C14 H14C . . 104.4
C12 N1 C8 . . 115.2(3)
C12 N1 Zn1 . . 123.7(2)
C8 N1 Zn1 . . 120.88(19)
C10 N2 C14 . . 121.9(3)
C10 N2 C13 . . 121.4(3)
C14 N2 C13 . . 116.7(3)
C7 O1 Zn1 . . 109.6(3)
C2 O3 H3A . . 108.9

loop_
_geom_bond_atom_site_label_1
_geom_bond_atom_site_label_2
_geom_bond_site_symmetry_2
_geom_bond_distance
Zn1 O1 2 2.002(3)
Zn1 O1 . 2.002(3)
Zn1 N1 . 2.028(2)
Zn1 N1 2 2.028(2)
C1 C6 . 1.375(4)
C1 C2 . 1.389(4)
C1 C7 . 1.493(5)
C2 O3 . 1.351(4)
C2 C3 . 1.387(5)
C3 C4 . 1.349(5)
C3 H3 . 0.9300
C4 C5 . 1.367(5)
C4 H4 . 0.9300
C5 C6 . 1.369(5)
C5 H5 . 0.9300
C6 H6 . 0.9300
C7 O1 . 1.235(5)
C7 O2 . 1.236(5)
C8 N1 . 1.349(4)
C8 C9 . 1.349(4)
C8 H8 . 0.9300
C9 C10 . 1.404(4)
C9 H9 . 0.9300
C10 N2 . 1.340(4)
C10 C11 . 1.408(4)
C11 C12 . 1.361(4)
C11 H11 . 0.9300
C12 N1 . 1.338(3)
C12 H12 . 0.9300
C13 N2 . 1.454(4)
C13 H13A . 0.9460
C13 H13B . 0.9719
C13 H13C . 0.9775
C14 N2 . 1.440(4)
C14 H14A . 0.9714
C14 H14B . 0.9769
C14 H14C . 1.0073
O3 H3A . 0.8156

loop_
_geom_hbond_atom_site_label_D
_geom_hbond_atom_site_label_H
_geom_hbond_atom_site_label_A
_geom_hbond_distance_DH
_geom_hbond_distance_HA
_geom_hbond_distance_DA
_geom_hbond_angle_DHA
_geom_hbond_publ_flag
O3 H3A O2 0.82 1.79 2.522(5) 148 y
